data_7133519
loop_
_publ_author_name
'Kaulage, Sandeep H.'
'Parvin, Nasrina'
'Khopade, Kishor V.'
'Khan, Shabana'

_publ_section_title
;
 A hybrid silylene-Pd catalyst: efficient C-N cross-coupling of sterically
 bulky amines and chiral amines.
;
_journal_issue 73
_journal_name_full 'Chemical communications (Cambridge, England)'
_journal_page_first 9958
_journal_page_last 9961
_journal_paper_doi 10.1039/d4cc03108c
_journal_volume 60
_journal_year 2024
_chemical_formula_moiety 'C33 H54 Cl2 N3 P Pd Si'
_chemical_formula_sum 'C33 H54 Cl2 N3 P Pd Si'
_chemical_formula_weight 729.15
_space_group_crystal_system monoclinic
_space_group_IT_number 4
_space_group_name_Hall 'P 2yb'
_space_group_name_H-M_alt 'P 1 21 1'
_atom_sites_solution_hydrogens geom
_audit_creation_date 2024-07-22
_audit_creation_method
;
Olex2 1.3
(compiled 2020.11.12 svn.r5f609507 for OlexSys, GUI svn.r6408)
;
_audit_update_record
;
2024-07-22 deposited with the CCDC.	2024-08-14 downloaded from the CCDC.
;
_cell_angle_alpha 90.00(3)
_cell_angle_beta 94.41(3)
_cell_angle_gamma 90.00(3)
_cell_formula_units_Z 2
_cell_length_a 11.502(2)
_cell_length_b 12.782(3)
_cell_length_c 12.058(2)
_cell_measurement_reflns_used 9756
_cell_measurement_temperature 100(2)
_cell_measurement_theta_max 27.92
_cell_measurement_theta_min 2.33
_cell_volume 1767.5(6)
_computing_data_collection 'Bruker APEX2'
_computing_molecular_graphics 'Olex2 1.3 (Dolomanov et al., 2009)'
_computing_publication_material 'Olex2 1.3 (Dolomanov et al., 2009)'
_computing_structure_refinement 'SHELXL-2014/7 (Sheldrick, 2014)'
_diffrn_ambient_temperature 100(2)
_diffrn_measured_fraction_theta_full 0.999
_diffrn_measured_fraction_theta_max 0.995
_diffrn_measurement_device_type 'Bruker APEX-II CCD'
_diffrn_measurement_method '\f and \w scans'
_diffrn_radiation_type MoK\a
_diffrn_radiation_wavelength 0.71073
_diffrn_reflns_av_R_equivalents 0.0821
_diffrn_reflns_av_unetI/netI 0.0519
_diffrn_reflns_Laue_measured_fraction_full 0.999
_diffrn_reflns_Laue_measured_fraction_max 0.995
_diffrn_reflns_limit_h_max 15
_diffrn_reflns_limit_h_min -15
_diffrn_reflns_limit_k_max 17
_diffrn_reflns_limit_k_min -17
_diffrn_reflns_limit_l_max 16
_diffrn_reflns_limit_l_min -16
_diffrn_reflns_number 63801
_diffrn_reflns_point_group_measured_fraction_full 1.000
_diffrn_reflns_point_group_measured_fraction_max 0.995
_diffrn_reflns_theta_full 25.242
_diffrn_reflns_theta_max 28.419
_diffrn_reflns_theta_min 2.326
_exptl_absorpt_coefficient_mu 0.782
_exptl_absorpt_correction_T_max 0.7288
_exptl_absorpt_correction_T_min 0.6643
_exptl_absorpt_correction_type multi-scan
_exptl_crystal_colour Colourless
_exptl_crystal_density_diffrn 1.370
_exptl_crystal_description Rod
_exptl_crystal_F_000 764
_exptl_crystal_size_max 0.512
_exptl_crystal_size_mid 0.321
_exptl_crystal_size_min 0.158
_refine_diff_density_max 0.721
_refine_diff_density_min -0.820
_refine_diff_density_rms 0.085
_refine_ls_abs_structure_details
;
 Refined as an inversion twin.
;
_refine_ls_abs_structure_Flack 0.06(3)
_refine_ls_extinction_method none
_refine_ls_goodness_of_fit_ref 1.048
_refine_ls_hydrogen_treatment constr
_refine_ls_matrix_type full
_refine_ls_number_parameters 385
_refine_ls_number_reflns 8840
_refine_ls_number_restraints 1
_refine_ls_restrained_S_all 1.048
_refine_ls_R_factor_all 0.0422
_refine_ls_R_factor_gt 0.0351
_refine_ls_shift/su_max 0.001
_refine_ls_shift/su_mean 0.000
_refine_ls_structure_factor_coef Fsqd
_refine_ls_weighting_details 'w=1/[\s^2^(Fo^2^)+(0.0348P)^2^+1.1103P] where P=(Fo^2^+2Fc^2^)/3'
_refine_ls_weighting_scheme calc
_refine_ls_wR_factor_gt 0.0768
_refine_ls_wR_factor_ref 0.0795
_reflns_Friedel_coverage 0.916
_reflns_Friedel_fraction_full 1.000
_reflns_Friedel_fraction_max 0.995
_reflns_number_gt 8093
_reflns_number_total 8840
_reflns_threshold_expression 'I > 2\s(I)'
_cod_data_source_file d4cc03108c2.cif
_cod_data_source_block 2
_cod_depositor_comments 'Adding full bibliography for 7133516--7133523.cif.'
_cod_database_code 7133519
_shelx_shelxl_version_number 2014/7
_shelx_space_group_comment
;
The symmetry employed for this shelxl refinement is uniquely defined
by the following loop, which should always be used as a source of
symmetry information in preference to the above space-group names.
They are only intended as comments.
;
_olex2_refinement_description
;
1. Others
 Fixed Uiso: H1(0.02) H2A(0.034) H2B(0.034) H2C(0.034) H3A(0.034) H3B(0.034)
 H3C(0.034) H4(0.02) H5A(0.036) H5B(0.036) H5C(0.036) H6A(0.039) H6B(0.039)
 H6C(0.039) H9(0.021) H10(0.026) H11(0.023) H13(0.025) H14A(0.044) H14B(0.044)
 H14C(0.044) H15A(0.042) H15B(0.042) H15C(0.042) H16(0.018) H17A(0.031)
 H17B(0.031) H17C(0.031) H18A(0.036) H18B(0.036) H18C(0.036) H21(0.03)
 H22(0.039) H23(0.039) H24(0.033) H25(0.027) H27A(0.054) H27B(0.054)
 H27C(0.054) H28A(0.052) H28B(0.052) H28C(0.052) H29A(0.065) H29B(0.065)
 H29C(0.065) H31A(0.029) H31B(0.029) H31C(0.029) H32A(0.028) H32B(0.028)
 H32C(0.028) H33A(0.036) H33B(0.036) H33C(0.036)
 Fixed X: H1(0.7966) H2A(0.8751) H2B(0.8843) H2C(0.7862) H3A(0.7118)
 H3B(0.6297) H3C(0.6052) H4(0.6847) H5A(0.5181) H5B(0.5558) H5C(0.4526)
 H6A(0.5236) H6B(0.4965) H6C(0.6165) H9(1.1552) H10(1.1645) H11(1.0011)
 H13(0.7191) H14A(0.7606) H14B(0.8933) H14C(0.848) H15A(0.7008) H15B(0.7465)
 H15C(0.8354) H16(0.9054) H17A(1.0362) H17B(1.1227) H17C(0.9979) H18A(1.0581)
 H18B(1.0184) H18C(1.1357) H21(0.5813) H22(0.6008) H23(0.7834) H24(0.9499)
 H25(0.9319) H27A(0.8079) H27B(0.8729) H27C(0.8423) H28A(0.6339) H28B(0.5779)
 H28C(0.7073) H29A(0.5907) H29B(0.6437) H29C(0.5395) H31A(0.7266) H31B(0.8116)
 H31C(0.6736) H32A(0.6323) H32B(0.5713) H32C(0.6533) H33A(0.8571) H33B(0.8655)
 H33C(0.9265)
 Fixed Y: H1(0.4886) H2A(0.3686) H2B(0.324) H2C(0.2804) H3A(0.5067)
 H3B(0.4068) H3C(0.5117) H4(0.2107) H5A(0.1575) H5B(0.2613) H5C(0.2657)
 H6A(0.1685) H6B(0.2909) H6C(0.2445) H9(0.3917) H10(0.2166) H11(0.1332)
 H13(0.239) H14A(0.1543) H14B(0.1355) H14C(0.2515) H15A(0.0564) H15B(0.093)
 H15C(0.0429) H16(0.5567) H17A(0.6279) H17B(0.5305) H17C(0.5144) H18A(0.6606)
 H18B(0.5743) H18C(0.5581) H21(0.7777) H22(0.9191) H23(0.9689) H24(0.8772)
 H25(0.7358) H27A(0.4566) H27B(0.4659) H27C(0.5692) H28A(0.3625) H28B(0.4039)
 H28C(0.357) H29A(0.525) H29B(0.633) H29C(0.5776) H31A(0.7626) H31B(0.6685)
 H31C(0.6558) H32A(0.8676) H32B(0.7748) H32C(0.8567) H33A(0.8705) H33B(0.8401)
 H33C(0.7677)
 Fixed Z: H1(0.5055) H2A(0.6351) H2B(0.5121) H2C(0.5871) H3A(0.6666)
 H3B(0.6438) H3C(0.5734) H4(0.3909) H5A(0.2897) H5B(0.2275) H5C(0.3091)
 H6A(0.5019) H6B(0.511) H6C(0.5664) H9(0.3733) H10(0.3261) H11(0.2418)
 H13(0.1792) H14A(0.0149) H14B(0.0606) H14C(0.0317) H15A(0.1805) H15B(0.3031)
 H15C(0.2222) H16(0.3507) H17A(0.4901) H17B(0.4823) H17C(0.5301) H18A(0.2883)
 H18B(0.197) H18C(0.2753) H21(0.025) H22(-0.0926) H23(-0.1438) H24(-0.0755)
 H25(0.047) H27A(-0.1382) H27B(-0.0164) H27C(-0.0877) H28A(-0.073) H28B(0.0362)
 H28C(0.0451) H29A(-0.1641) H29B(-0.1159) H29C(-0.0576) H31A(0.4785)
 H31B(0.4512) H31C(0.4272) H32A(0.3414) H32B(0.2694) H32C(0.2123) H33A(0.3608)
 H33B(0.233) H33C(0.3288)
;
_olex2_submission_special_instructions 'No special instructions were received'

loop_
_space_group_symop_operation_xyz
'x, y, z'
'-x, y+1/2, -z'

loop_
_atom_site_label
_atom_site_type_symbol
_atom_site_fract_x
_atom_site_fract_y
_atom_site_fract_z
_atom_site_U_iso_or_equiv
_atom_site_adp_type
_atom_site_occupancy
_atom_site_site_symmetry_order
_atom_site_calc_flag
_atom_site_refinement_flags_posn
_atom_site_refinement_flags_adp
_atom_site_refinement_flags_occupancy
_atom_site_disorder_assembly
_atom_site_disorder_group
Pd1 Pd 0.52883(2) 0.50322(2) 0.31600(2) 0.01187(8) Uani 1 1 d . . . . .
Cl1 Cl 0.42156(9) 0.62305(8) 0.19205(9) 0.0144(2) Uani 1 1 d . . . . .
P1 P 0.66583(9) 0.39398(9) 0.38835(9) 0.0116(2) Uani 1 1 d . . . . .
Si1 Si 0.69167(9) 0.52054(9) 0.23169(9) 0.0108(3) Uani 1 1 d . . . . .
N1 N 0.7654(3) 0.4117(3) 0.2875(3) 0.0122(7) Uani 1 1 d . . . . .
C1 C 0.7464(4) 0.4275(4) 0.5219(4) 0.0164(9) Uani 1 1 d . . . . .
H1 H 0.7966 0.4886 0.5055 0.020 Uiso 1 1 calc R U . . .
Cl2 Cl 0.37005(9) 0.47012(9) 0.43417(10) 0.0214(3) Uani 1 1 d . . . . .
N2 N 0.7497(3) 0.6552(3) 0.2339(3) 0.0122(7) Uani 1 1 d . . . . .
C2 C 0.8306(4) 0.3425(4) 0.5682(4) 0.0228(11) Uani 1 1 d . . . . .
H2A H 0.8751 0.3686 0.6351 0.034 Uiso 1 1 calc R U . . .
H2B H 0.8843 0.3240 0.5121 0.034 Uiso 1 1 calc R U . . .
H2C H 0.7862 0.2804 0.5871 0.034 Uiso 1 1 calc R U . . .
N3 N 0.7152(3) 0.5550(3) 0.0917(3) 0.0145(8) Uani 1 1 d . . . . .
C3 C 0.6660(4) 0.4668(4) 0.6094(4) 0.0230(11) Uani 1 1 d . . . . .
H3A H 0.7118 0.5067 0.6666 0.034 Uiso 1 1 calc R U . . .
H3B H 0.6297 0.4068 0.6438 0.034 Uiso 1 1 calc R U . . .
H3C H 0.6052 0.5117 0.5734 0.034 Uiso 1 1 calc R U . . .
C4 C 0.6160(4) 0.2584(4) 0.3938(4) 0.0167(9) Uani 1 1 d . . . . .
H4 H 0.6847 0.2107 0.3909 0.020 Uiso 1 1 calc R U . . .
C5 C 0.5277(4) 0.2335(4) 0.2963(4) 0.0239(11) Uani 1 1 d . . . . .
H5A H 0.5181 0.1575 0.2897 0.036 Uiso 1 1 calc R U . . .
H5B H 0.5558 0.2613 0.2275 0.036 Uiso 1 1 calc R U . . .
H5C H 0.4526 0.2657 0.3091 0.036 Uiso 1 1 calc R U . . .
C6 C 0.5578(5) 0.2388(4) 0.5033(4) 0.0262(11) Uani 1 1 d . . . . .
H6A H 0.5236 0.1685 0.5019 0.039 Uiso 1 1 calc R U . . .
H6B H 0.4965 0.2909 0.5110 0.039 Uiso 1 1 calc R U . . .
H6C H 0.6165 0.2445 0.5664 0.039 Uiso 1 1 calc R U . . .
C7 C 0.8798(4) 0.3601(3) 0.2880(3) 0.0119(8) Uani 1 1 d . . . . .
C8 C 0.9814(4) 0.4130(4) 0.3306(4) 0.0148(9) Uani 1 1 d . . . . .
C9 C 1.0867(4) 0.3571(4) 0.3433(4) 0.0174(9) Uani 1 1 d . . . . .
H9 H 1.1552 0.3917 0.3733 0.021 Uiso 1 1 calc R U . . .
C10 C 1.0932(4) 0.2538(4) 0.3134(4) 0.0213(10) Uani 1 1 d . . . . .
H10 H 1.1645 0.2166 0.3261 0.026 Uiso 1 1 calc R U . . .
C11 C 0.9953(4) 0.2040(4) 0.2648(4) 0.0192(10) Uani 1 1 d . . . . .
H11 H 1.0011 0.1332 0.2418 0.023 Uiso 1 1 calc R U . . .
C12 C 0.8881(4) 0.2552(4) 0.2489(4) 0.0166(9) Uani 1 1 d . . . . .
C13 C 0.7922(4) 0.1965(4) 0.1810(4) 0.0206(10) Uani 1 1 d . . . . .
H13 H 0.7191 0.2390 0.1792 0.025 Uiso 1 1 calc R U . . .
C14 C 0.8267(5) 0.1832(5) 0.0612(4) 0.0290(12) Uani 1 1 d . . . . .
H14A H 0.7606 0.1543 0.0149 0.044 Uiso 1 1 calc R U . . .
H14B H 0.8933 0.1355 0.0606 0.044 Uiso 1 1 calc R U . . .
H14C H 0.8480 0.2515 0.0317 0.044 Uiso 1 1 calc R U . . .
C15 C 0.7664(5) 0.0874(4) 0.2257(5) 0.0282(12) Uani 1 1 d . . . . .
H15A H 0.7008 0.0564 0.1805 0.042 Uiso 1 1 calc R U . . .
H15B H 0.7465 0.0930 0.3031 0.042 Uiso 1 1 calc R U . . .
H15C H 0.8354 0.0429 0.2222 0.042 Uiso 1 1 calc R U . . .
C16 C 0.9868(4) 0.5288(3) 0.3572(4) 0.0146(10) Uani 1 1 d . . . . .
H16 H 0.9054 0.5567 0.3507 0.018 Uiso 1 1 calc R U . . .
C17 C 1.0408(4) 0.5526(4) 0.4758(4) 0.0208(10) Uani 1 1 d . . . . .
H17A H 1.0362 0.6279 0.4901 0.031 Uiso 1 1 calc R U . . .
H17B H 1.1227 0.5305 0.4823 0.031 Uiso 1 1 calc R U . . .
H17C H 0.9979 0.5144 0.5301 0.031 Uiso 1 1 calc R U . . .
C18 C 1.0560(4) 0.5855(4) 0.2718(4) 0.0241(11) Uani 1 1 d . . . . .
H18A H 1.0581 0.6606 0.2883 0.036 Uiso 1 1 calc R U . . .
H18B H 1.0184 0.5743 0.1970 0.036 Uiso 1 1 calc R U . . .
H18C H 1.1357 0.5581 0.2753 0.036 Uiso 1 1 calc R U . . .
C19 C 0.7415(4) 0.6539(4) 0.1230(4) 0.0142(9) Uani 1 1 d . . . . .
C20 C 0.7553(4) 0.7440(4) 0.0473(4) 0.0162(9) Uani 1 1 d . . . . .
C21 C 0.6563(4) 0.7982(4) 0.0053(4) 0.0251(11) Uani 1 1 d . . . . .
H21 H 0.5813 0.7777 0.0250 0.030 Uiso 1 1 calc R U . . .
C22 C 0.6681(5) 0.8815(5) -0.0647(5) 0.0326(13) Uani 1 1 d . . . . .
H22 H 0.6008 0.9191 -0.0926 0.039 Uiso 1 1 calc R U . . .
C23 C 0.7764(5) 0.9112(4) -0.0950(5) 0.0322(13) Uani 1 1 d . . . . .
H23 H 0.7834 0.9689 -0.1438 0.039 Uiso 1 1 calc R U . . .
C24 C 0.8752(5) 0.8571(4) -0.0542(4) 0.0276(12) Uani 1 1 d . . . . .
H24 H 0.9499 0.8772 -0.0755 0.033 Uiso 1 1 calc R U . . .
C25 C 0.8646(4) 0.7729(4) 0.0181(4) 0.0224(10) Uani 1 1 d . . . . .
H25 H 0.9319 0.7358 0.0470 0.027 Uiso 1 1 calc R U . . .
C26 C 0.6986(3) 0.5054(5) -0.0204(3) 0.0181(8) Uani 1 1 d . . . . .
C27 C 0.8158(4) 0.4987(6) -0.0701(4) 0.0362(12) Uani 1 1 d . . . . .
H27A H 0.8079 0.4566 -0.1382 0.054 Uiso 1 1 calc R U . . .
H27B H 0.8729 0.4659 -0.0164 0.054 Uiso 1 1 calc R U . . .
H27C H 0.8423 0.5692 -0.0877 0.054 Uiso 1 1 calc R U . . .
C28 C 0.6502(6) 0.3978(5) -0.0014(4) 0.0348(13) Uani 1 1 d . . . . .
H28A H 0.6339 0.3625 -0.0730 0.052 Uiso 1 1 calc R U . . .
H28B H 0.5779 0.4039 0.0362 0.052 Uiso 1 1 calc R U . . .
H28C H 0.7073 0.3570 0.0451 0.052 Uiso 1 1 calc R U . . .
C29 C 0.6102(6) 0.5656(5) -0.0963(5) 0.0435(17) Uani 1 1 d . . . . .
H29A H 0.5907 0.5250 -0.1641 0.065 Uiso 1 1 calc R U . . .
H29B H 0.6437 0.6330 -0.1159 0.065 Uiso 1 1 calc R U . . .
H29C H 0.5395 0.5776 -0.0576 0.065 Uiso 1 1 calc R U . . .
C30 C 0.7470(4) 0.7481(3) 0.3103(4) 0.0142(9) Uani 1 1 d . . . . .
C31 C 0.7390(4) 0.7049(4) 0.4272(4) 0.0192(10) Uani 1 1 d . . . . .
H31A H 0.7266 0.7626 0.4785 0.029 Uiso 1 1 calc R U . . .
H31B H 0.8116 0.6685 0.4512 0.029 Uiso 1 1 calc R U . . .
H31C H 0.6736 0.6558 0.4272 0.029 Uiso 1 1 calc R U . . .
C32 C 0.6415(4) 0.8180(4) 0.2807(4) 0.0188(10) Uani 1 1 d . . . . .
H32A H 0.6323 0.8676 0.3414 0.028 Uiso 1 1 calc R U . . .
H32B H 0.5713 0.7748 0.2694 0.028 Uiso 1 1 calc R U . . .
H32C H 0.6533 0.8567 0.2123 0.028 Uiso 1 1 calc R U . . .
C33 C 0.8591(4) 0.8124(4) 0.3080(5) 0.0239(11) Uani 1 1 d . . . . .
H33A H 0.8571 0.8705 0.3608 0.036 Uiso 1 1 calc R U . . .
H33B H 0.8655 0.8401 0.2330 0.036 Uiso 1 1 calc R U . . .
H33C H 0.9265 0.7677 0.3288 0.036 Uiso 1 1 calc R U . . .

loop_
_atom_site_aniso_label
_atom_site_aniso_U_11
_atom_site_aniso_U_22
_atom_site_aniso_U_33
_atom_site_aniso_U_23
_atom_site_aniso_U_13
_atom_site_aniso_U_12
Pd1 0.00870(13) 0.01366(14) 0.01302(14) 0.00079(16) -0.00074(9) 0.00020(14)
Cl1 0.0136(5) 0.0118(5) 0.0162(5) 0.0012(4) -0.0083(4) 0.0014(4)
P1 0.0103(5) 0.0125(5) 0.0118(5) 0.0013(4) -0.0001(4) 0.0001(4)
Si1 0.0110(5) 0.0109(7) 0.0103(5) 0.0006(4) 0.0001(4) 0.0003(4)
N1 0.0126(17) 0.0111(18) 0.0131(18) 0.0016(14) 0.0019(14) -0.0010(14)
C1 0.014(2) 0.019(2) 0.015(2) -0.0005(18) -0.0029(17) -0.0001(18)
Cl2 0.0108(5) 0.0274(6) 0.0266(6) 0.0057(4) 0.0056(4) -0.0002(4)
N2 0.0104(17) 0.0126(19) 0.0132(18) 0.0009(14) -0.0019(14) -0.0002(14)
C2 0.020(2) 0.032(3) 0.016(2) 0.006(2) -0.0005(18) 0.007(2)
N3 0.0155(18) 0.0173(19) 0.0107(17) -0.0001(15) 0.0008(14) 0.0014(15)
C3 0.026(2) 0.031(3) 0.011(2) -0.0025(18) 0.0000(18) 0.007(2)
C4 0.015(2) 0.013(2) 0.022(2) 0.0039(18) 0.0038(18) -0.0002(17)
C5 0.018(2) 0.022(3) 0.031(3) -0.005(2) -0.001(2) -0.004(2)
C6 0.028(3) 0.024(3) 0.028(3) 0.007(2) 0.009(2) -0.006(2)
C7 0.0108(19) 0.014(2) 0.011(2) 0.0009(16) 0.0002(16) 0.0035(17)
C8 0.016(2) 0.017(2) 0.012(2) -0.0039(17) 0.0022(17) 0.0030(18)
C9 0.014(2) 0.022(2) 0.015(2) 0.0001(18) -0.0025(17) 0.0020(18)
C10 0.019(2) 0.023(3) 0.022(2) 0.000(2) -0.0004(19) 0.009(2)
C11 0.023(2) 0.017(2) 0.018(2) -0.0012(18) 0.0005(19) 0.0022(19)
C12 0.017(2) 0.019(2) 0.014(2) 0.0020(18) 0.0045(17) 0.0006(18)
C13 0.023(2) 0.016(2) 0.023(3) -0.0022(19) -0.0001(19) -0.0010(19)
C14 0.028(3) 0.034(3) 0.025(3) -0.010(2) -0.001(2) 0.000(2)
C15 0.028(3) 0.016(3) 0.041(3) -0.002(2) 0.001(2) -0.004(2)
C16 0.0110(19) 0.016(3) 0.016(2) -0.0042(16) -0.0004(16) 0.0004(16)
C17 0.015(2) 0.026(3) 0.021(2) -0.010(2) -0.0022(18) 0.0005(19)
C18 0.026(3) 0.020(3) 0.027(3) -0.002(2) 0.005(2) -0.001(2)
C19 0.0089(19) 0.017(2) 0.017(2) 0.0029(18) 0.0015(16) 0.0028(17)
C20 0.019(2) 0.013(2) 0.017(2) 0.0034(18) 0.0032(18) -0.0006(18)
C21 0.020(2) 0.024(3) 0.031(3) 0.010(2) 0.004(2) 0.004(2)
C22 0.030(3) 0.033(3) 0.034(3) 0.017(3) 0.001(2) 0.006(2)
C23 0.043(3) 0.024(3) 0.031(3) 0.012(2) 0.011(2) 0.000(2)
C24 0.026(3) 0.030(3) 0.028(3) 0.009(2) 0.009(2) -0.005(2)
C25 0.020(2) 0.025(3) 0.023(3) 0.006(2) 0.005(2) -0.003(2)
C26 0.024(2) 0.021(2) 0.0101(17) 0.000(3) -0.0005(14) 0.007(3)
C27 0.033(3) 0.046(3) 0.032(3) -0.015(3) 0.014(2) -0.004(3)
C28 0.050(4) 0.032(3) 0.022(3) -0.011(2) 0.002(2) -0.012(3)
C29 0.058(4) 0.045(4) 0.025(3) -0.009(3) -0.019(3) 0.028(3)
C30 0.017(2) 0.011(2) 0.014(2) -0.0009(17) -0.0022(17) 0.0006(17)
C31 0.022(2) 0.019(2) 0.016(2) -0.0056(19) 0.0001(19) 0.0042(19)
C32 0.019(2) 0.016(2) 0.021(2) -0.0029(19) -0.0005(18) 0.0025(19)
C33 0.019(2) 0.019(2) 0.034(3) -0.005(2) 0.003(2) -0.006(2)

loop_
_atom_type_symbol
_atom_type_description
_atom_type_scat_dispersion_real
_atom_type_scat_dispersion_imag
_atom_type_scat_source
C C 0.0033 0.0016 'International Tables Vol C Tables 4.2.6.8 and 6.1.1.4'
H H 0.0000 0.0000 'International Tables Vol C Tables 4.2.6.8 and 6.1.1.4'
Cl Cl 0.1484 0.1585 'International Tables Vol C Tables 4.2.6.8 and 6.1.1.4'
N N 0.0061 0.0033 'International Tables Vol C Tables 4.2.6.8 and 6.1.1.4'
P P 0.1023 0.0942 'International Tables Vol C Tables 4.2.6.8 and 6.1.1.4'
Pd Pd -0.9988 1.0072 'International Tables Vol C Tables 4.2.6.8 and 6.1.1.4'
Si Si 0.0817 0.0704 'International Tables Vol C Tables 4.2.6.8 and 6.1.1.4'

loop_
_geom_angle_atom_site_label_1
_geom_angle_atom_site_label_2
_geom_angle_atom_site_label_3
_geom_angle
_geom_angle_site_symmetry_1
_geom_angle_site_symmetry_3
_geom_angle_publ_flag
Cl1 Pd1 Cl2 95.85(4) . . ?
P1 Pd1 Cl1 162.08(4) . . ?
P1 Pd1 Cl2 101.59(5) . . ?
Si1 Pd1 Cl1 93.59(5) . . ?
Si1 Pd1 P1 69.19(5) . . ?
Si1 Pd1 Cl2 170.28(4) . . ?
Pd1 P1 Si1 54.99(4) . . ?
N1 P1 Pd1 97.33(13) . . ?
N1 P1 Si1 43.49(12) . . ?
N1 P1 C1 105.36(19) . . ?
N1 P1 C4 111.8(2) . . ?
C1 P1 Pd1 119.18(16) . . ?
C1 P1 Si1 115.11(16) . . ?
C4 P1 Pd1 113.17(15) . . ?
C4 P1 Si1 133.66(16) . . ?
C4 P1 C1 109.1(2) . . ?
Pd1 Si1 P1 55.82(4) . . ?
Pd1 Si1 C19 127.32(12) . . ?
N1 Si1 Pd1 98.48(13) . . ?
N1 Si1 P1 43.83(12) . . ?
N1 Si1 N2 125.13(17) . . ?
N1 Si1 N3 117.31(18) . . ?
N1 Si1 C19 133.88(17) . . ?
N2 Si1 Pd1 113.89(13) . . ?
N2 Si1 P1 130.58(13) . . ?
N2 Si1 C19 36.32(16) . . ?
N3 Si1 Pd1 130.93(13) . . ?
N3 Si1 P1 154.39(14) . . ?
N3 Si1 N2 72.71(17) . . ?
N3 Si1 C19 36.75(17) . . ?
C19 Si1 P1 166.36(13) . . ?
Si1 N1 P1 92.68(18) . . ?
C7 N1 P1 124.9(3) . . ?
C7 N1 Si1 140.4(3) . . ?
P1 C1 H1 105.5 . . ?
C2 C1 P1 114.4(3) . . ?
C2 C1 H1 105.5 . . ?
C2 C1 C3 112.2(4) . . ?
C3 C1 P1 112.7(3) . . ?
C3 C1 H1 105.5 . . ?
C19 N2 Si1 88.7(3) . . ?
C19 N2 C30 128.3(4) . . ?
C30 N2 Si1 136.1(3) . . ?
C1 C2 H2A 109.5 . . ?
C1 C2 H2B 109.5 . . ?
C1 C2 H2C 109.5 . . ?
H2A C2 H2B 109.5 . . ?
H2A C2 H2C 109.5 . . ?
H2B C2 H2C 109.5 . . ?
C19 N3 Si1 90.8(3) . . ?
C19 N3 C26 131.6(4) . . ?
C26 N3 Si1 137.2(3) . . ?
C1 C3 H3A 109.5 . . ?
C1 C3 H3B 109.5 . . ?
C1 C3 H3C 109.5 . . ?
H3A C3 H3B 109.5 . . ?
H3A C3 H3C 109.5 . . ?
H3B C3 H3C 109.5 . . ?
P1 C4 H4 109.0 . . ?
C5 C4 P1 111.2(3) . . ?
C5 C4 H4 109.0 . . ?
C5 C4 C6 108.5(4) . . ?
C6 C4 P1 110.0(3) . . ?
C6 C4 H4 109.0 . . ?
C4 C5 H5A 109.5 . . ?
C4 C5 H5B 109.5 . . ?
C4 C5 H5C 109.5 . . ?
H5A C5 H5B 109.5 . . ?
H5A C5 H5C 109.5 . . ?
H5B C5 H5C 109.5 . . ?
C4 C6 H6A 109.5 . . ?
C4 C6 H6B 109.5 . . ?
C4 C6 H6C 109.5 . . ?
H6A C6 H6B 109.5 . . ?
H6A C6 H6C 109.5 . . ?
H6B C6 H6C 109.5 . . ?
C8 C7 N1 120.1(4) . . ?
C8 C7 C12 119.7(4) . . ?
C12 C7 N1 120.2(4) . . ?
C7 C8 C16 124.4(4) . . ?
C9 C8 C7 118.6(4) . . ?
C9 C8 C16 116.9(4) . . ?
C8 C9 H9 119.2 . . ?
C10 C9 C8 121.6(4) . . ?
C10 C9 H9 119.2 . . ?
C9 C10 H10 120.2 . . ?
C9 C10 C11 119.7(4) . . ?
C11 C10 H10 120.2 . . ?
C10 C11 H11 119.2 . . ?
C10 C11 C12 121.6(4) . . ?
C12 C11 H11 119.2 . . ?
C7 C12 C13 125.3(4) . . ?
C11 C12 C7 118.4(4) . . ?
C11 C12 C13 116.0(4) . . ?
C12 C13 H13 108.5 . . ?
C12 C13 C14 109.4(4) . . ?
C12 C13 C15 114.3(4) . . ?
C14 C13 H13 108.5 . . ?
C15 C13 H13 108.5 . . ?
C15 C13 C14 107.6(4) . . ?
C13 C14 H14A 109.5 . . ?
C13 C14 H14B 109.5 . . ?
C13 C14 H14C 109.5 . . ?
H14A C14 H14B 109.5 . . ?
H14A C14 H14C 109.5 . . ?
H14B C14 H14C 109.5 . . ?
C13 C15 H15A 109.5 . . ?
C13 C15 H15B 109.5 . . ?
C13 C15 H15C 109.5 . . ?
H15A C15 H15B 109.5 . . ?
H15A C15 H15C 109.5 . . ?
H15B C15 H15C 109.5 . . ?
C8 C16 H16 108.0 . . ?
C8 C16 C17 113.3(4) . . ?
C8 C16 C18 109.7(4) . . ?
C17 C16 H16 108.0 . . ?
C18 C16 H16 108.0 . . ?
C18 C16 C17 109.7(4) . . ?
C16 C17 H17A 109.5 . . ?
C16 C17 H17B 109.5 . . ?
C16 C17 H17C 109.5 . . ?
H17A C17 H17B 109.5 . . ?
H17A C17 H17C 109.5 . . ?
H17B C17 H17C 109.5 . . ?
C16 C18 H18A 109.5 . . ?
C16 C18 H18B 109.5 . . ?
C16 C18 H18C 109.5 . . ?
H18A C18 H18B 109.5 . . ?
H18A C18 H18C 109.5 . . ?
H18B C18 H18C 109.5 . . ?
N2 C19 Si1 55.0(2) . . ?
N2 C19 N3 106.8(4) . . ?
N2 C19 C20 127.2(4) . . ?
N3 C19 Si1 52.5(2) . . ?
N3 C19 C20 126.0(4) . . ?
C20 C19 Si1 171.5(3) . . ?
C21 C20 C19 119.0(4) . . ?
C25 C20 C19 120.5(4) . . ?
C25 C20 C21 120.5(4) . . ?
C20 C21 H21 120.2 . . ?
C22 C21 C20 119.6(5) . . ?
C22 C21 H21 120.2 . . ?
C21 C22 H22 119.6 . . ?
C21 C22 C23 120.7(5) . . ?
C23 C22 H22 119.6 . . ?
C22 C23 H23 120.0 . . ?
C22 C23 C24 120.0(5) . . ?
C24 C23 H23 120.0 . . ?
C23 C24 H24 120.1 . . ?
C23 C24 C25 119.8(5) . . ?
C25 C24 H24 120.1 . . ?
C20 C25 C24 119.4(5) . . ?
C20 C25 H25 120.3 . . ?
C24 C25 H25 120.3 . . ?
N3 C26 C27 109.0(4) . . ?
N3 C26 C28 105.9(4) . . ?
N3 C26 C29 111.3(4) . . ?
C27 C26 C29 111.3(5) . . ?
C28 C26 C27 110.9(5) . . ?
C28 C26 C29 108.4(5) . . ?
C26 C27 H27A 109.5 . . ?
C26 C27 H27B 109.5 . . ?
C26 C27 H27C 109.5 . . ?
H27A C27 H27B 109.5 . . ?
H27A C27 H27C 109.5 . . ?
H27B C27 H27C 109.5 . . ?
C26 C28 H28A 109.5 . . ?
C26 C28 H28B 109.5 . . ?
C26 C28 H28C 109.5 . . ?
H28A C28 H28B 109.5 . . ?
H28A C28 H28C 109.5 . . ?
H28B C28 H28C 109.5 . . ?
C26 C29 H29A 109.5 . . ?
C26 C29 H29B 109.5 . . ?
C26 C29 H29C 109.5 . . ?
H29A C29 H29B 109.5 . . ?
H29A C29 H29C 109.5 . . ?
H29B C29 H29C 109.5 . . ?
N2 C30 C31 106.6(4) . . ?
N2 C30 C32 111.9(4) . . ?
N2 C30 C33 110.8(4) . . ?
C31 C30 C32 109.0(4) . . ?
C31 C30 C33 108.8(4) . . ?
C32 C30 C33 109.7(4) . . ?
C30 C31 H31A 109.5 . . ?
C30 C31 H31B 109.5 . . ?
C30 C31 H31C 109.5 . . ?
H31A C31 H31B 109.5 . . ?
H31A C31 H31C 109.5 . . ?
H31B C31 H31C 109.5 . . ?
C30 C32 H32A 109.5 . . ?
C30 C32 H32B 109.5 . . ?
C30 C32 H32C 109.5 . . ?
H32A C32 H32B 109.5 . . ?
H32A C32 H32C 109.5 . . ?
H32B C32 H32C 109.5 . . ?
C30 C33 H33A 109.5 . . ?
C30 C33 H33B 109.5 . . ?
C30 C33 H33C 109.5 . . ?
H33A C33 H33B 109.5 . . ?
H33A C33 H33C 109.5 . . ?
H33B C33 H33C 109.5 . . ?

loop_
_geom_bond_atom_site_label_1
_geom_bond_atom_site_label_2
_geom_bond_distance
_geom_bond_site_symmetry_2
_geom_bond_publ_flag
Pd1 Cl1 2.4121(13) . ?
Pd1 P1 2.2321(13) . ?
Pd1 Si1 2.2099(12) . ?
Pd1 Cl2 2.4383(13) . ?
P1 Si1 2.5220(17) . ?
P1 N1 1.748(4) . ?
P1 C1 1.846(5) . ?
P1 C4 1.828(5) . ?
Si1 N1 1.738(4) . ?
Si1 N2 1.845(4) . ?
Si1 N3 1.785(4) . ?
Si1 C19 2.251(5) . ?
N1 C7 1.471(5) . ?
C1 H1 1.0000 . ?
C1 C2 1.533(6) . ?
C1 C3 1.539(6) . ?
N2 C19 1.334(6) . ?
N2 C30 1.505(6) . ?
C2 H2A 0.9800 . ?
C2 H2B 0.9800 . ?
C2 H2C 0.9800 . ?
N3 C19 1.347(6) . ?
N3 C26 1.491(5) . ?
C3 H3A 0.9800 . ?
C3 H3B 0.9800 . ?
C3 H3C 0.9800 . ?
C4 H4 1.0000 . ?
C4 C5 1.527(6) . ?
C4 C6 1.546(6) . ?
C5 H5A 0.9800 . ?
C5 H5B 0.9800 . ?
C5 H5C 0.9800 . ?
C6 H6A 0.9800 . ?
C6 H6B 0.9800 . ?
C6 H6C 0.9800 . ?
C7 C8 1.412(6) . ?
C7 C12 1.427(6) . ?
C8 C9 1.404(6) . ?
C8 C16 1.514(6) . ?
C9 H9 0.9500 . ?
C9 C10 1.373(7) . ?
C10 H10 0.9500 . ?
C10 C11 1.384(7) . ?
C11 H11 0.9500 . ?
C11 C12 1.396(6) . ?
C12 C13 1.520(7) . ?
C13 H13 1.0000 . ?
C13 C14 1.536(7) . ?
C13 C15 1.532(7) . ?
C14 H14A 0.9800 . ?
C14 H14B 0.9800 . ?
C14 H14C 0.9800 . ?
C15 H15A 0.9800 . ?
C15 H15B 0.9800 . ?
C15 H15C 0.9800 . ?
C16 H16 1.0000 . ?
C16 C17 1.545(6) . ?
C16 C18 1.532(7) . ?
C17 H17A 0.9800 . ?
C17 H17B 0.9800 . ?
C17 H17C 0.9800 . ?
C18 H18A 0.9800 . ?
C18 H18B 0.9800 . ?
C18 H18C 0.9800 . ?
C19 C20 1.485(6) . ?
C20 C21 1.395(7) . ?
C20 C25 1.382(6) . ?
C21 H21 0.9500 . ?
C21 C22 1.371(7) . ?
C22 H22 0.9500 . ?
C22 C23 1.379(8) . ?
C23 H23 0.9500 . ?
C23 C24 1.388(8) . ?
C24 H24 0.9500 . ?
C24 C25 1.397(7) . ?
C25 H25 0.9500 . ?
C26 C27 1.520(6) . ?
C26 C28 1.508(8) . ?
C26 C29 1.523(7) . ?
C27 H27A 0.9800 . ?
C27 H27B 0.9800 . ?
C27 H27C 0.9800 . ?
C28 H28A 0.9800 . ?
C28 H28B 0.9800 . ?
C28 H28C 0.9800 . ?
C29 H29A 0.9800 . ?
C29 H29B 0.9800 . ?
C29 H29C 0.9800 . ?
C30 C31 1.523(6) . ?
C30 C32 1.527(6) . ?
C30 C33 1.532(6) . ?
C31 H31A 0.9800 . ?
C31 H31B 0.9800 . ?
C31 H31C 0.9800 . ?
C32 H32A 0.9800 . ?
C32 H32B 0.9800 . ?
C32 H32C 0.9800 . ?
C33 H33A 0.9800 . ?
C33 H33B 0.9800 . ?
C33 H33C 0.9800 . ?
